data_7060763
loop_
_publ_author_name
'Faraonov, Maxim A.'
'Romanenko, Nikita R.'
'Mikhailenko, Maxim V.'
'Kuzmin, Alexey V.'
'Khasanov, Salavat S.'
'Konarev, Dmitri V.'

_publ_section_title
;
 Structure and properties of radical anion and dianion salts of organic
 dye trans-perinone and its mixed salt with gallium(iii) phthalocyanine
;
_journal_issue 30
_journal_name_full 'New Journal of Chemistry'
_journal_page_first 13599
_journal_page_last 13607
_journal_paper_doi 10.1039/D1NJ01636A
_journal_volume 45
_journal_year 2021
_chemical_formula_moiety '2(C36 H30 N P2), C26 H12 N4 O2, 2(C6 H4 Cl2)'
_chemical_formula_sum 'C55 H40 Cl2 N3 O P2'
_chemical_formula_weight 891.74
_space_group_crystal_system triclinic
_space_group_IT_number 2
_space_group_name_Hall '-P 1'
_space_group_name_H-M_alt 'P -1'
_atom_sites_solution_hydrogens geom
_atom_sites_solution_primary direct
_atom_sites_solution_secondary difmap
_audit_creation_date 2021-02-15
_audit_creation_method SHELXL-2013
_audit_update_record
;
2021-02-16 deposited with the CCDC.	2021-06-22 downloaded from the CCDC.
;
_cell_angle_alpha 117.003(3)
_cell_angle_beta 96.466(2)
_cell_angle_gamma 101.062(3)
_cell_formula_units_Z 2
_cell_length_a 11.6004(4)
_cell_length_b 14.3107(5)
_cell_length_c 15.3727(5)
_cell_measurement_reflns_used 17218
_cell_measurement_temperature 100(2)
_cell_measurement_theta_max 27.0940
_cell_measurement_theta_min 2.5200
_cell_volume 2172.57(15)
_computing_cell_refinement 'CrysAlisPro 1.171.38.43 (Rigaku OD, 2015)'
_computing_data_collection 'CrysAlisPro 1.171.38.43 (Rigaku OD, 2015)'
_computing_data_reduction 'CrysAlisPro 1.171.38.43 (Rigaku OD, 2015)'
_computing_molecular_graphics WinGx
_computing_publication_material WinGx
_computing_structure_refinement 'SHELXL-2013 (Sheldrick, 2013)'
_computing_structure_solution 'SHELXS-2013 (Sheldrick, 2013)'
_diffrn_ambient_environment N~2~
_diffrn_ambient_temperature 100(1)
_diffrn_detector 'CCD plate'
_diffrn_detector_area_resol_mean 5.2283
_diffrn_detector_type AtlasS2
_diffrn_measured_fraction_theta_full 0.998
_diffrn_measured_fraction_theta_max 0.991
_diffrn_measurement_device 'four-circle diffractometer'
_diffrn_measurement_device_type 'Xcalibur, AtlasS2, Gemini'
_diffrn_measurement_method '\w scans'
_diffrn_radiation_monochromator graphite
_diffrn_radiation_probe x-ray
_diffrn_radiation_type 'Mo K\a'
_diffrn_radiation_wavelength 0.71073
_diffrn_reflns_av_R_equivalents 0.0216
_diffrn_reflns_av_unetI/netI 0.0227
_diffrn_reflns_Laue_measured_fraction_full 0.998
_diffrn_reflns_Laue_measured_fraction_max 0.991
_diffrn_reflns_limit_h_max 14
_diffrn_reflns_limit_h_min -14
_diffrn_reflns_limit_k_max 18
_diffrn_reflns_limit_k_min -18
_diffrn_reflns_limit_l_max 19
_diffrn_reflns_limit_l_min -19
_diffrn_reflns_number 35168
_diffrn_reflns_point_group_measured_fraction_full 0.998
_diffrn_reflns_point_group_measured_fraction_max 0.991
_diffrn_reflns_theta_full 25.242
_diffrn_reflns_theta_max 27.103
_diffrn_reflns_theta_min 2.104
_diffrn_source 'fine-focus sealed X-ray tube'
_diffrn_source_type 'Enhance (Mo) X-ray Source'
_exptl_absorpt_coefficient_mu 0.269
_exptl_absorpt_correction_T_max 1.00000
_exptl_absorpt_correction_T_min 0.95163
_exptl_absorpt_correction_type multi-scan
_exptl_absorpt_process_details
;
CrysAlisPro 1.171.38.43 (Rigaku Oxford Diffraction, 2015)
Empirical absorption correction using spherical harmonics,
 implemented in SCALE3 ABSPACK scaling algorithm.
;
_exptl_crystal_colour black
_exptl_crystal_density_diffrn 1.363
_exptl_crystal_description parallelepiped
_exptl_crystal_F_000 926
_exptl_crystal_size_max 0.360
_exptl_crystal_size_mid 0.200
_exptl_crystal_size_min 0.110
_refine_diff_density_max 0.608
_refine_diff_density_min -0.770
_refine_diff_density_rms 0.054
_refine_ls_extinction_method none
_refine_ls_goodness_of_fit_ref 1.022
_refine_ls_hydrogen_treatment constr
_refine_ls_matrix_type full
_refine_ls_number_parameters 568
_refine_ls_number_reflns 9497
_refine_ls_number_restraints 0
_refine_ls_restrained_S_all 1.022
_refine_ls_R_factor_all 0.0489
_refine_ls_R_factor_gt 0.0418
_refine_ls_shift/su_max 0.001
_refine_ls_shift/su_mean 0.000
_refine_ls_structure_factor_coef Fsqd
_refine_ls_weighting_details
;
 w=1/[\s^2^(Fo^2^)+(0.0485P)^2^+1.7672P]
 where P=(Fo^2^+2Fc^2^)/3
;
_refine_ls_weighting_scheme calc
_refine_ls_wR_factor_gt 0.1039
_refine_ls_wR_factor_ref 0.1086
_reflns_Friedel_coverage 0.000
_reflns_number_gt 8275
_reflns_number_total 9497
_reflns_threshold_expression 'I > 2\s(I)'
_cod_data_source_file d1nj01636a2.cif
_cod_data_source_block Pigment-2PPN-2DCB
_cod_depositor_comments 'Adding full bibliography for 7060762--7060764.cif.'
_cod_original_cell_volume 2172.56(14)
_cod_database_code 7060763
_shelx_space_group_comment
;
The symmetry employed for this shelxl refinement is uniquely defined
by the following loop, which should always be used as a source of
symmetry information in preference to the above space-group names.
They are only intended as comments.
;
_shelx_estimated_absorpt_t_min 0.909
_shelx_estimated_absorpt_t_max 0.971
_shelxl_version_number 2013-2

loop_
_space_group_symop_operation_xyz
'x, y, z'
'-x, -y, -z'

loop_
_atom_site_label
_atom_site_type_symbol
_atom_site_fract_x
_atom_site_fract_y
_atom_site_fract_z
_atom_site_U_iso_or_equiv
_atom_site_adp_type
_atom_site_occupancy
_atom_site_site_symmetry_order
_atom_site_calc_flag
_atom_site_refinement_flags_posn
_atom_site_refinement_flags_adp
_atom_site_refinement_flags_occupancy
_atom_site_disorder_assembly
_atom_site_disorder_group
O11 O 0.38599(12) 0.19642(10) 0.23014(9) 0.0265(3) Uani 1 1 d . . . . .
N11 N 0.26026(13) 0.28834(11) 0.31896(11) 0.0220(3) Uani 1 1 d . . . . .
N12 N 0.11667(14) 0.36007(12) 0.39493(12) 0.0256(3) Uani 1 1 d . . . . .
C101 C 0.44948(15) 0.45653(13) 0.46290(12) 0.0182(3) Uani 1 1 d . . . . .
C102 C 0.33144(15) 0.46092(13) 0.47471(12) 0.0202(3) Uani 1 1 d . . . . .
C103 C 0.47201(16) 0.36819(13) 0.37904(12) 0.0196(3) Uani 1 1 d . . . . .
C104 C 0.23470(16) 0.37381(14) 0.39965(13) 0.0222(3) Uani 1 1 d . . . . .
C105 C 0.37585(16) 0.27881(14) 0.30454(13) 0.0219(3) Uani 1 1 d . . . . .
C106 C 0.06213(17) 0.26227(15) 0.30871(14) 0.0257(4) Uani 1 1 d . . . . .
C107 C 0.14783(16) 0.21516(14) 0.25949(13) 0.0227(4) Uani 1 1 d . . . . .
C108 C -0.06006(18) 0.20814(16) 0.27064(15) 0.0314(4) Uani 1 1 d . . . . .
H108 H -0.1192 0.2386 0.3031 0.038 Uiso 1 1 calc R U . . .
C109 C -0.09243(18) 0.10839(16) 0.18391(15) 0.0311(4) Uani 1 1 d . . . . .
H109 H -0.1755 0.0701 0.1568 0.037 Uiso 1 1 calc R U . . .
C110 C -0.00770(18) 0.06182(15) 0.13470(14) 0.0287(4) Uani 1 1 d . . . . .
H110 H -0.0342 -0.0065 0.0748 0.034 Uiso 1 1 calc R U . . .
C111 C 0.11546(17) 0.11408(15) 0.17214(14) 0.0264(4) Uani 1 1 d . . . . .
H111 H 0.1742 0.0826 0.1400 0.032 Uiso 1 1 calc R U . . .
C112 C 0.40604(17) 0.63030(14) 0.63033(13) 0.0232(4) Uani 1 1 d . . . . .
H112 H 0.3916 0.6880 0.6871 0.028 Uiso 1 1 calc R U . . .
C113 C 0.31140(16) 0.54896(14) 0.56052(13) 0.0227(4) Uani 1 1 d . . . . .
H113 H 0.2315 0.5501 0.5683 0.027 Uiso 1 1 calc R U . . .
P21 P 0.72537(4) 0.82605(3) 0.25352(3) 0.01538(10) Uani 1 1 d . . . . .
P22 P 0.98040(4) 0.80667(3) 0.26440(3) 0.01556(10) Uani 1 1 d . . . . .
N21 N 0.85964(12) 0.83254(11) 0.29323(10) 0.0197(3) Uani 1 1 d . . . . .
C201 C 0.62290(14) 0.74949(13) 0.29306(12) 0.0173(3) Uani 1 1 d . . . . .
C202 C 0.64670(15) 0.65896(13) 0.29609(12) 0.0205(3) Uani 1 1 d . . . . .
H202 H 0.7172 0.6384 0.2780 0.025 Uiso 1 1 calc R U . . .
C203 C 0.56777(16) 0.59875(14) 0.32546(13) 0.0242(4) Uani 1 1 d . . . . .
H203 H 0.5844 0.5373 0.3276 0.029 Uiso 1 1 calc R U . . .
C204 C 0.46462(16) 0.62853(15) 0.35162(14) 0.0265(4) Uani 1 1 d . . . . .
H204 H 0.4107 0.5875 0.3719 0.032 Uiso 1 1 calc R U . . .
C205 C 0.44008(17) 0.71815(16) 0.34816(15) 0.0278(4) Uani 1 1 d . . . . .
H205 H 0.3690 0.7380 0.3657 0.033 Uiso 1 1 calc R U . . .
C206 C 0.51891(16) 0.77881(15) 0.31925(14) 0.0237(4) Uani 1 1 d . . . . .
H206 H 0.5020 0.8403 0.3173 0.028 Uiso 1 1 calc R U . . .
C207 C 0.70435(14) 0.96052(13) 0.30954(12) 0.0170(3) Uani 1 1 d . . . . .
C208 C 0.62613(15) 0.99151(14) 0.25838(13) 0.0206(3) Uani 1 1 d . . . . .
H208 H 0.5862 0.9426 0.1902 0.025 Uiso 1 1 calc R U . . .
C209 C 0.60662(16) 1.09436(14) 0.30735(14) 0.0236(4) Uani 1 1 d . . . . .
H209 H 0.5532 1.1155 0.2728 0.028 Uiso 1 1 calc R U . . .
C210 C 0.66548(16) 1.16548(14) 0.40654(14) 0.0242(4) Uani 1 1 d . . . . .
H210 H 0.6525 1.2357 0.4399 0.029 Uiso 1 1 calc R U . . .
C211 C 0.74326(16) 1.13501(14) 0.45756(13) 0.0234(4) Uani 1 1 d . . . . .
H211 H 0.7834 1.1844 0.5256 0.028 Uiso 1 1 calc R U . . .
C212 C 0.76268(15) 1.03279(14) 0.40972(13) 0.0205(3) Uani 1 1 d . . . . .
H212 H 0.8156 1.0119 0.4450 0.025 Uiso 1 1 calc R U . . .
C213 C 0.67591(15) 0.76565(13) 0.11996(12) 0.0186(3) Uani 1 1 d . . . . .
C214 C 0.58412(16) 0.66892(14) 0.06399(13) 0.0247(4) Uani 1 1 d . . . . .
H214 H 0.5464 0.6324 0.0961 0.030 Uiso 1 1 calc R U . . .
C215 C 0.54800(18) 0.62602(16) -0.03911(14) 0.0316(4) Uani 1 1 d . . . . .
H215 H 0.4861 0.5595 -0.0776 0.038 Uiso 1 1 calc R U . . .
C216 C 0.60150(18) 0.67947(16) -0.08612(14) 0.0319(4) Uani 1 1 d . . . . .
H216 H 0.5752 0.6503 -0.1564 0.038 Uiso 1 1 calc R U . . .
C217 C 0.69335(18) 0.77545(16) -0.03078(14) 0.0296(4) Uani 1 1 d . . . . .
H217 H 0.7304 0.8118 -0.0632 0.036 Uiso 1 1 calc R U . . .
C218 C 0.73107(16) 0.81835(14) 0.07165(13) 0.0236(4) Uani 1 1 d . . . . .
H218 H 0.7946 0.8838 0.1094 0.028 Uiso 1 1 calc R U . . .
C219 C 1.01463(15) 0.71182(13) 0.30260(12) 0.0181(3) Uani 1 1 d . . . . .
C220 C 1.22314(15) 0.92367(14) 0.33927(13) 0.0222(3) Uani 1 1 d . . . . .
H220 H 1.2394 0.8546 0.3127 0.027 Uiso 1 1 calc R U . . .
C221 C 1.09389(16) 0.65028(14) 0.26216(13) 0.0219(3) Uani 1 1 d . . . . .
H221 H 1.1281 0.6549 0.2104 0.026 Uiso 1 1 calc R U . . .
C222 C 1.12244(17) 0.58216(14) 0.29807(14) 0.0261(4) Uani 1 1 d . . . . .
H222 H 1.1774 0.5411 0.2715 0.031 Uiso 1 1 calc R U . . .
C223 C 1.07124(17) 0.57374(14) 0.37232(14) 0.0278(4) Uani 1 1 d . . . . .
H223 H 1.0903 0.5262 0.3957 0.033 Uiso 1 1 calc R U . . .
C224 C 0.99236(17) 0.63437(15) 0.41248(14) 0.0272(4) Uani 1 1 d . . . . .
H224 H 0.9573 0.6285 0.4634 0.033 Uiso 1 1 calc R U . . .
C225 C 0.96456(15) 0.70377(14) 0.37832(13) 0.0220(3) Uani 1 1 d . . . . .
H225 H 0.9112 0.7460 0.4065 0.026 Uiso 1 1 calc R U . . .
C226 C 0.97937(15) 0.75097(13) 0.13345(12) 0.0192(3) Uani 1 1 d . . . . .
C227 C 1.03704(15) 0.81685(14) 0.09792(13) 0.0205(3) Uani 1 1 d . . . . .
H227 H 1.0834 0.8896 0.1438 0.025 Uiso 1 1 calc R U . . .
C228 C 1.02687(16) 0.77634(15) -0.00445(13) 0.0250(4) Uani 1 1 d . . . . .
H228 H 1.0661 0.8214 -0.0285 0.030 Uiso 1 1 calc R U . . .
C229 C 0.96027(19) 0.67128(16) -0.07078(14) 0.0320(4) Uani 1 1 d . . . . .
H229 H 0.9534 0.6438 -0.1408 0.038 Uiso 1 1 calc R U . . .
C230 C 0.9027(2) 0.60477(16) -0.03582(14) 0.0358(5) Uani 1 1 d . . . . .
H230 H 0.8568 0.5320 -0.0821 0.043 Uiso 1 1 calc R U . . .
C231 C 0.91190(18) 0.64409(15) 0.06600(13) 0.0277(4) Uani 1 1 d . . . . .
H231 H 0.8726 0.5986 0.0897 0.033 Uiso 1 1 calc R U . . .
C232 C 1.10364(15) 0.92954(13) 0.33055(12) 0.0176(3) Uani 1 1 d . . . . .
C233 C 1.08047(16) 1.03120(14) 0.36966(12) 0.0204(3) Uani 1 1 d . . . . .
H233 H 0.9997 1.0360 0.3640 0.024 Uiso 1 1 calc R U . . .
C234 C 1.17602(17) 1.12556(14) 0.41697(12) 0.0232(4) Uani 1 1 d . . . . .
H234 H 1.1603 1.1949 0.4437 0.028 Uiso 1 1 calc R U . . .
C235 C 1.29410(17) 1.11916(15) 0.42537(13) 0.0257(4) Uani 1 1 d . . . . .
H235 H 1.3590 1.1840 0.4578 0.031 Uiso 1 1 calc R U . . .
C236 C 1.31765(16) 1.01809(15) 0.38647(14) 0.0270(4) Uani 1 1 d . . . . .
H236 H 1.3986 1.0137 0.3922 0.032 Uiso 1 1 calc R U . . .
Cl1 Cl 0.76087(6) 0.41331(5) 0.16886(4) 0.05171(17) Uani 1 1 d . . . . .
Cl2 Cl 0.73157(6) 0.35020(6) -0.06015(5) 0.05545(17) Uani 1 1 d . . . . .
C1S C 0.70784(17) 0.27875(16) 0.07454(15) 0.0312(4) Uani 1 1 d . . . . .
C2S C 0.69764(17) 0.25091(17) -0.02504(15) 0.0319(4) Uani 1 1 d . . . . .
C3S C 0.66288(18) 0.14186(19) -0.09795(16) 0.0403(5) Uani 1 1 d . . . . .
H3S H 0.6569 0.1222 -0.1665 0.048 Uiso 1 1 calc R U . . .
C4S C 0.63696(18) 0.06167(18) -0.07071(19) 0.0444(6) Uani 1 1 d . . . . .
H4S H 0.6146 -0.0131 -0.1204 0.053 Uiso 1 1 calc R U . . .
C5S C 0.6437(2) 0.09042(19) 0.0279(2) 0.0446(5) Uani 1 1 d . . . . .
H5S H 0.6233 0.0353 0.0462 0.053 Uiso 1 1 calc R U . . .
C6S C 0.67968(19) 0.19855(19) 0.10117(17) 0.0383(5) Uani 1 1 d . . . . .
H6S H 0.6851 0.2177 0.1696 0.046 Uiso 1 1 calc R U . . .

loop_
_atom_site_aniso_label
_atom_site_aniso_U_11
_atom_site_aniso_U_22
_atom_site_aniso_U_33
_atom_site_aniso_U_23
_atom_site_aniso_U_13
_atom_site_aniso_U_12
O11 0.0369(7) 0.0194(6) 0.0203(6) 0.0068(5) 0.0075(5) 0.0085(5)
N11 0.0301(8) 0.0162(7) 0.0199(7) 0.0107(6) 0.0039(6) 0.0034(6)
N12 0.0274(8) 0.0217(7) 0.0295(8) 0.0143(6) 0.0059(6) 0.0058(6)
C101 0.0283(9) 0.0141(7) 0.0170(8) 0.0111(6) 0.0064(7) 0.0060(7)
C102 0.0269(9) 0.0171(8) 0.0217(8) 0.0131(7) 0.0071(7) 0.0069(7)
C103 0.0291(9) 0.0145(8) 0.0183(8) 0.0101(7) 0.0068(7) 0.0062(7)
C104 0.0283(9) 0.0200(8) 0.0260(9) 0.0163(7) 0.0088(7) 0.0080(7)
C105 0.0329(9) 0.0176(8) 0.0186(8) 0.0117(7) 0.0068(7) 0.0066(7)
C106 0.0322(10) 0.0212(9) 0.0286(9) 0.0160(8) 0.0069(7) 0.0076(7)
C107 0.0274(9) 0.0199(8) 0.0233(9) 0.0151(7) 0.0026(7) 0.0020(7)
C108 0.0300(10) 0.0288(10) 0.0383(11) 0.0187(9) 0.0064(8) 0.0086(8)
C109 0.0300(10) 0.0249(9) 0.0361(11) 0.0173(8) -0.0010(8) 0.0015(8)
C110 0.0368(10) 0.0210(9) 0.0262(9) 0.0135(8) 0.0010(8) 0.0018(8)
C111 0.0348(10) 0.0229(9) 0.0250(9) 0.0151(8) 0.0067(7) 0.0067(8)
C112 0.0357(10) 0.0184(8) 0.0222(9) 0.0119(7) 0.0131(7) 0.0125(7)
C113 0.0282(9) 0.0207(8) 0.0274(9) 0.0154(7) 0.0120(7) 0.0110(7)
P21 0.0169(2) 0.01447(19) 0.0157(2) 0.00796(16) 0.00370(15) 0.00462(15)
P22 0.0176(2) 0.01485(19) 0.0152(2) 0.00744(16) 0.00472(15) 0.00557(15)
N21 0.0193(7) 0.0221(7) 0.0171(7) 0.0084(6) 0.0045(5) 0.0076(6)
C201 0.0198(8) 0.0168(8) 0.0156(8) 0.0087(6) 0.0030(6) 0.0039(6)
C202 0.0217(8) 0.0189(8) 0.0214(8) 0.0101(7) 0.0036(6) 0.0064(7)
C203 0.0280(9) 0.0193(8) 0.0269(9) 0.0145(7) 0.0014(7) 0.0038(7)
C204 0.0252(9) 0.0294(9) 0.0287(9) 0.0192(8) 0.0060(7) 0.0022(7)
C205 0.0231(9) 0.0347(10) 0.0349(10) 0.0223(9) 0.0122(7) 0.0105(8)
C206 0.0257(9) 0.0242(9) 0.0292(9) 0.0173(8) 0.0101(7) 0.0107(7)
C207 0.0171(8) 0.0149(7) 0.0199(8) 0.0090(6) 0.0051(6) 0.0042(6)
C208 0.0207(8) 0.0195(8) 0.0213(8) 0.0108(7) 0.0019(6) 0.0044(6)
C209 0.0248(9) 0.0224(9) 0.0281(9) 0.0153(7) 0.0046(7) 0.0092(7)
C210 0.0299(9) 0.0167(8) 0.0277(9) 0.0107(7) 0.0094(7) 0.0089(7)
C211 0.0263(9) 0.0198(8) 0.0195(8) 0.0064(7) 0.0038(7) 0.0056(7)
C212 0.0206(8) 0.0207(8) 0.0206(8) 0.0103(7) 0.0037(6) 0.0067(7)
C213 0.0199(8) 0.0181(8) 0.0177(8) 0.0087(6) 0.0034(6) 0.0054(6)
C214 0.0284(9) 0.0215(8) 0.0217(9) 0.0108(7) 0.0035(7) 0.0018(7)
C215 0.0354(10) 0.0252(9) 0.0221(9) 0.0074(8) -0.0014(8) -0.0023(8)
C216 0.0389(11) 0.0329(10) 0.0171(9) 0.0100(8) 0.0004(7) 0.0040(8)
C217 0.0366(10) 0.0311(10) 0.0234(9) 0.0171(8) 0.0070(8) 0.0038(8)
C218 0.0259(9) 0.0213(8) 0.0227(9) 0.0120(7) 0.0039(7) 0.0024(7)
C219 0.0200(8) 0.0151(7) 0.0175(8) 0.0076(6) 0.0019(6) 0.0034(6)
C220 0.0229(8) 0.0213(8) 0.0237(9) 0.0116(7) 0.0056(7) 0.0073(7)
C221 0.0260(9) 0.0186(8) 0.0209(8) 0.0086(7) 0.0062(7) 0.0080(7)
C222 0.0294(9) 0.0174(8) 0.0260(9) 0.0063(7) 0.0011(7) 0.0094(7)
C223 0.0345(10) 0.0190(8) 0.0279(9) 0.0138(8) -0.0040(7) 0.0032(7)
C224 0.0288(9) 0.0294(10) 0.0244(9) 0.0173(8) 0.0024(7) 0.0013(8)
C225 0.0217(8) 0.0247(9) 0.0206(8) 0.0119(7) 0.0052(6) 0.0060(7)
C226 0.0230(8) 0.0189(8) 0.0169(8) 0.0084(7) 0.0064(6) 0.0079(6)
C227 0.0214(8) 0.0207(8) 0.0212(8) 0.0114(7) 0.0048(6) 0.0066(7)
C228 0.0291(9) 0.0286(9) 0.0241(9) 0.0168(8) 0.0098(7) 0.0096(7)
C229 0.0453(12) 0.0321(10) 0.0176(9) 0.0110(8) 0.0104(8) 0.0095(9)
C230 0.0550(13) 0.0220(9) 0.0200(9) 0.0052(8) 0.0081(9) 0.0017(9)
C231 0.0385(10) 0.0213(9) 0.0214(9) 0.0099(7) 0.0098(8) 0.0037(8)
C232 0.0212(8) 0.0172(8) 0.0145(7) 0.0082(6) 0.0040(6) 0.0042(6)
C233 0.0247(8) 0.0199(8) 0.0180(8) 0.0096(7) 0.0061(6) 0.0077(7)
C234 0.0350(10) 0.0169(8) 0.0176(8) 0.0085(7) 0.0073(7) 0.0060(7)
C235 0.0292(9) 0.0217(9) 0.0206(9) 0.0104(7) 0.0012(7) -0.0025(7)
C236 0.0213(9) 0.0294(10) 0.0285(10) 0.0149(8) 0.0029(7) 0.0031(7)
Cl1 0.0544(4) 0.0335(3) 0.0427(3) -0.0020(2) 0.0085(3) 0.0148(3)
Cl2 0.0491(3) 0.0682(4) 0.0669(4) 0.0478(4) 0.0231(3) 0.0096(3)
C1S 0.0280(10) 0.0286(10) 0.0305(10) 0.0072(8) 0.0095(8) 0.0109(8)
C2S 0.0222(9) 0.0373(11) 0.0350(11) 0.0160(9) 0.0108(8) 0.0075(8)
C3S 0.0224(10) 0.0506(13) 0.0281(10) 0.0043(10) 0.0036(8) 0.0076(9)
C4S 0.0245(10) 0.0274(11) 0.0551(15) 0.0020(10) -0.0039(9) 0.0057(8)
C5S 0.0311(11) 0.0376(12) 0.0638(16) 0.0271(12) 0.0009(10) 0.0066(9)
C6S 0.0363(11) 0.0463(13) 0.0366(11) 0.0218(10) 0.0101(9) 0.0153(10)

loop_
_atom_type_symbol
_atom_type_description
_atom_type_scat_dispersion_real
_atom_type_scat_dispersion_imag
_atom_type_scat_source
C C 0.0033 0.0016 'International Tables Vol C Tables 4.2.6.8 and 6.1.1.4'
H H 0.0000 0.0000 'International Tables Vol C Tables 4.2.6.8 and 6.1.1.4'
N N 0.0061 0.0033 'International Tables Vol C Tables 4.2.6.8 and 6.1.1.4'
O O 0.0106 0.0060 'International Tables Vol C Tables 4.2.6.8 and 6.1.1.4'
P P 0.1023 0.0942 'International Tables Vol C Tables 4.2.6.8 and 6.1.1.4'
Cl Cl 0.1484 0.1585 'International Tables Vol C Tables 4.2.6.8 and 6.1.1.4'

loop_
_geom_angle_atom_site_label_1
_geom_angle_atom_site_label_2
_geom_angle_atom_site_label_3
_geom_angle
_geom_angle_site_symmetry_1
_geom_angle_site_symmetry_3
_geom_angle_publ_flag
C104 N11 C107 105.69(14) . . ?
C104 N11 C105 125.92(15) . . ?
C107 N11 C105 128.36(15) . . ?
C104 N12 C106 104.87(15) . . ?
C102 C101 C103 121.97(15) . . ?
C102 C101 C101 119.17(18) . 2_666 ?
C103 C101 C101 118.86(19) . 2_666 ?
C101 C102 C104 117.24(15) . . ?
C101 C102 C113 120.87(16) . . ?
C104 C102 C113 121.87(16) . . ?
C105 C103 C101 121.36(16) . . ?
C105 C103 C112 119.21(15) . 2_666 ?
C101 C103 C112 119.43(15) . 2_666 ?
N12 C104 N11 112.81(16) . . ?
N12 C104 C102 128.00(16) . . ?
N11 C104 C102 119.19(15) . . ?
O11 C105 N11 119.39(16) . . ?
O11 C105 C103 126.35(17) . . ?
N11 C105 C103 114.26(15) . . ?
N12 C106 C108 128.39(18) . . ?
N12 C106 C107 111.48(16) . . ?
C108 C106 C107 120.09(17) . . ?
C111 C107 N11 132.31(17) . . ?
C111 C107 C106 122.50(17) . . ?
N11 C107 C106 105.15(15) . . ?
C109 C108 C106 117.55(18) . . ?
C108 C109 C110 122.46(18) . . ?
C109 C110 C111 120.99(18) . . ?
C110 C111 C107 116.40(18) . . ?
C113 C112 C103 121.62(16) . 2_666 ?
C112 C113 C102 120.01(16) . . ?
N21 P21 C213 115.82(7) . . ?
N21 P21 C207 109.60(8) . . ?
C213 P21 C207 107.85(8) . . ?
N21 P21 C201 110.18(8) . . ?
C213 P21 C201 107.15(8) . . ?
C207 P21 C201 105.73(7) . . ?
N21 P22 C226 115.14(8) . . ?
N21 P22 C219 109.48(8) . . ?
C226 P22 C219 107.80(8) . . ?
N21 P22 C232 109.85(8) . . ?
C226 P22 C232 106.92(8) . . ?
C219 P22 C232 107.35(8) . . ?
P21 N21 P22 146.18(10) . . ?
C206 C201 C202 119.52(15) . . ?
C206 C201 P21 120.67(12) . . ?
C202 C201 P21 119.80(12) . . ?
C203 C202 C201 120.29(16) . . ?
C204 C203 C202 119.88(16) . . ?
C203 C204 C205 120.10(16) . . ?
C206 C205 C204 120.24(17) . . ?
C205 C206 C201 119.98(16) . . ?
C208 C207 C212 119.76(15) . . ?
C208 C207 P21 122.12(13) . . ?
C212 C207 P21 117.98(12) . . ?
C209 C208 C207 119.97(16) . . ?
C210 C209 C208 119.71(16) . . ?
C209 C210 C211 120.48(16) . . ?
C212 C211 C210 120.23(16) . . ?
C211 C212 C207 119.85(15) . . ?
C214 C213 C218 119.57(15) . . ?
C214 C213 P21 121.75(13) . . ?
C218 C213 P21 118.68(13) . . ?
C215 C214 C213 119.62(16) . . ?
C216 C215 C214 120.50(17) . . ?
C215 C216 C217 120.06(17) . . ?
C218 C217 C216 120.02(17) . . ?
C217 C218 C213 120.21(16) . . ?
C221 C219 C225 119.54(15) . . ?
C221 C219 P22 121.78(13) . . ?
C225 C219 P22 118.60(13) . . ?
C236 C220 C232 120.29(16) . . ?
C222 C221 C219 119.58(16) . . ?
C223 C222 C221 120.45(17) . . ?
C224 C223 C222 120.18(16) . . ?
C223 C224 C225 119.90(17) . . ?
C224 C225 C219 120.33(16) . . ?
C227 C226 C231 119.84(15) . . ?
C227 C226 P22 120.23(13) . . ?
C231 C226 P22 119.71(13) . . ?
C228 C227 C226 120.10(16) . . ?
C229 C228 C227 120.05(17) . . ?
C228 C229 C230 120.20(17) . . ?
C231 C230 C229 120.39(18) . . ?
C230 C231 C226 119.43(17) . . ?
C233 C232 C220 119.51(15) . . ?
C233 C232 P22 120.06(13) . . ?
C220 C232 P22 120.38(12) . . ?
C234 C233 C232 119.77(16) . . ?
C235 C234 C233 120.43(16) . . ?
C234 C235 C236 120.03(16) . . ?
C220 C236 C235 119.99(17) . . ?
C2S C1S C6S 120.15(19) . . ?
C2S C1S Cl1 121.35(17) . . ?
C6S C1S Cl1 118.46(16) . . ?
C1S C2S C3S 119.7(2) . . ?
C1S C2S Cl2 120.91(16) . . ?
C3S C2S Cl2 119.39(17) . . ?
C4S C3S C2S 119.9(2) . . ?
C5S C4S C3S 119.8(2) . . ?
C4S C5S C6S 120.8(2) . . ?
C5S C6S C1S 119.6(2) . . ?

loop_
_geom_bond_atom_site_label_1
_geom_bond_atom_site_label_2
_geom_bond_distance
_geom_bond_site_symmetry_2
_geom_bond_publ_flag
O11 C105 1.253(2) . ?
N11 C104 1.402(2) . ?
N11 C107 1.404(2) . ?
N11 C105 1.406(2) . ?
N12 C104 1.334(2) . ?
N12 C106 1.379(2) . ?
C101 C102 1.411(2) . ?
C101 C103 1.432(2) . ?
C101 C101 1.440(3) 2_666 ?
C102 C104 1.418(2) . ?
C102 C113 1.433(2) . ?
C103 C105 1.424(2) . ?
C103 C112 1.435(2) 2_666 ?
C106 C108 1.390(3) . ?
C106 C107 1.407(3) . ?
C107 C111 1.397(3) . ?
C108 C109 1.382(3) . ?
C109 C110 1.394(3) . ?
C110 C111 1.395(3) . ?
C112 C113 1.350(3) . ?
C112 C103 1.435(2) 2_666 ?
P21 N21 1.5767(14) . ?
P21 C213 1.7957(17) . ?
P21 C207 1.7963(16) . ?
P21 C201 1.8029(16) . ?
P22 N21 1.5767(14) . ?
P22 C226 1.7949(16) . ?
P22 C219 1.7954(16) . ?
P22 C232 1.8039(17) . ?
C201 C206 1.394(2) . ?
C201 C202 1.395(2) . ?
C202 C203 1.389(2) . ?
C203 C204 1.387(3) . ?
C204 C205 1.388(3) . ?
C205 C206 1.387(2) . ?
C207 C208 1.396(2) . ?
C207 C212 1.396(2) . ?
C208 C209 1.394(2) . ?
C209 C210 1.384(3) . ?
C210 C211 1.386(2) . ?
C211 C212 1.385(2) . ?
C213 C214 1.392(2) . ?
C213 C218 1.400(2) . ?
C214 C215 1.390(3) . ?
C215 C216 1.383(3) . ?
C216 C217 1.385(3) . ?
C217 C218 1.383(3) . ?
C219 C221 1.396(2) . ?
C219 C225 1.398(2) . ?
C220 C236 1.384(2) . ?
C220 C232 1.400(2) . ?
C221 C222 1.392(2) . ?
C222 C223 1.386(3) . ?
C223 C224 1.384(3) . ?
C224 C225 1.387(2) . ?
C226 C227 1.394(2) . ?
C226 C231 1.395(2) . ?
C227 C228 1.389(2) . ?
C228 C229 1.372(3) . ?
C229 C230 1.394(3) . ?
C230 C231 1.385(3) . ?
C232 C233 1.394(2) . ?
C233 C234 1.390(2) . ?
C234 C235 1.386(3) . ?
C235 C236 1.388(3) . ?
Cl1 C1S 1.731(2) . ?
Cl2 C2S 1.730(2) . ?
C1S C2S 1.380(3) . ?
C1S C6S 1.380(3) . ?
C2S C3S 1.387(3) . ?
C3S C4S 1.384(4) . ?
C4S C5S 1.367(4) . ?
C5S C6S 1.379(3) . ?
